data_4300842
loop_
_publ_author_name
'Tarlok S. Lobana'
'Ritu Sharma'
'Renu Sharma'
'Sheetal Mehra'
'Alfonso Castineiras'
'Peter Turner'

_publ_contact_author_email TARLOKSLOBANA@YAHOO.CO.IN
_publ_contact_author_name 'Tarlok S. Lobana'
_publ_section_title
;

Versatility of Heterocyclic Thioamides in the Construction of a Trinuclear

Cluster [Cu3I3(dppe)3(SC5H4NH)] and CuILinear Polymers

{Cu6(SC5H4NH)6I6}n.2nCH3CN and {CuI6(SC3H6N2)6X6}n (X = Br, I)

;
_journal_name_full 'Inorganic Chemistry'
_journal_page_first 1914
_journal_page_last 1921
_journal_paper_doi 10.1021/ic0484809
_journal_volume 44
_journal_year 2005
_chemical_formula_sum 'C83 H77 Cu3 I3 N P6 S'
_chemical_formula_weight 1877.66
_chemical_name_systematic
;

?

;
_space_group_IT_number 19
_symmetry_cell_setting orthorhombic
_symmetry_Int_Tables_number 19
_symmetry_space_group_name_Hall 'P 2ac 2ab'
_symmetry_space_group_name_H-M 'P 21 21 21'
_atom_sites_solution_hydrogens geom
_atom_sites_solution_primary direct
_atom_sites_solution_secondary difmap
_audit_creation_method SHELXL-97
_cell_angle_alpha 90.00
_cell_angle_beta 90.00
_cell_angle_gamma 90.00
_cell_formula_units_Z 4
_cell_length_a 11.6109(18)
_cell_length_b 23.191(4)
_cell_length_c 32.917(5)
_cell_measurement_reflns_used 3504
_cell_measurement_temperature 293(2)
_cell_measurement_theta_max 26.07
_cell_measurement_theta_min 2.14
_cell_volume 8864(2)
_computing_cell_refinement 'SMART-Software (Bruker, 1998)'
_computing_data_collection 'SMART-Software (Bruker, 1998)'
_computing_data_reduction 'SAINT-Software (Bruker, 1998)'
_computing_molecular_graphics 'PLATON (Spek, 2000)'
_computing_publication_material 'SHELXL-97 (Sheldrick, 1997)'
_computing_structure_refinement 'SHELXL-97 (Sheldrick, 1997)'
_computing_structure_solution 'SHELXS-97 (Sheldrick, 1990)'
_diffrn_ambient_temperature 293(2)
_diffrn_measured_fraction_theta_full 0.991
_diffrn_measured_fraction_theta_max 0.991
_diffrn_measurement_device_type 'SMART CCD-1000 Bruker'
_diffrn_measurement_method 'omega scans'
_diffrn_radiation_monochromator graphite
_diffrn_radiation_source 'fine-focus sealed tube'
_diffrn_radiation_type MoK\a
_diffrn_radiation_wavelength 0.71073
_diffrn_reflns_av_R_equivalents 0.1258
_diffrn_reflns_av_sigmaI/netI 0.1976
_diffrn_reflns_limit_h_max 14
_diffrn_reflns_limit_h_min -14
_diffrn_reflns_limit_k_max 0
_diffrn_reflns_limit_k_min -28
_diffrn_reflns_limit_l_max 0
_diffrn_reflns_limit_l_min -41
_diffrn_reflns_number 18160
_diffrn_reflns_theta_full 26.49
_diffrn_reflns_theta_max 26.49
_diffrn_reflns_theta_min 1.07
_diffrn_standards_decay_% 0
_exptl_absorpt_coefficient_mu 1.929
_exptl_absorpt_correction_T_max 0.8930
_exptl_absorpt_correction_T_min 0.5600
_exptl_absorpt_correction_type SADABS
_exptl_crystal_colour yellow
_exptl_crystal_density_diffrn 1.407
_exptl_crystal_density_method 'not measured'
_exptl_crystal_description plate
_exptl_crystal_F_000 3736
_exptl_crystal_size_max 0.34
_exptl_crystal_size_mid 0.33
_exptl_crystal_size_min 0.06
_refine_diff_density_max 1.546
_refine_diff_density_min -0.805
_refine_diff_density_rms 0.284
_refine_ls_abs_structure_details 'Flack H D (1983), Acta Cryst. A39, 876-881'
_refine_ls_abs_structure_Flack 0.00(3)
_refine_ls_extinction_coef 0.00412(19)
_refine_ls_extinction_expression Fc^*^==kFc[1+0.001xFc^2^\l^3^/sin(2\q)]^-1/4^
_refine_ls_extinction_method SHELXL
_refine_ls_goodness_of_fit_ref 0.822
_refine_ls_hydrogen_treatment noref
_refine_ls_matrix_type full
_refine_ls_number_parameters 876
_refine_ls_number_reflns 18160
_refine_ls_number_restraints 0
_refine_ls_restrained_S_all 0.822
_refine_ls_R_factor_all 0.1814
_refine_ls_R_factor_gt 0.0724
_refine_ls_shift/su_max 0.001
_refine_ls_shift/su_mean 0.000
_refine_ls_structure_factor_coef Fsqd
_refine_ls_weighting_details 'calc w==1/[\s^2^(Fo^2^)+(0.1093P)^2^+0.0000P] where P==(Fo^2^+2Fc^2^)/3'
_refine_ls_weighting_scheme calc
_refine_ls_wR_factor_gt 0.1635
_refine_ls_wR_factor_ref 0.2126
_reflns_number_gt 6605
_reflns_number_total 18160
_reflns_threshold_expression >2sigma(I)
_cod_data_source_file ic0484809si20041104_101328_2.cif
_cod_data_source_block 01il02
_cod_depositor_comments
;
The following automatic conversions were performed:
'_symmetry_cell_setting' value 'Orthorhombic' changed to 'orthorhombic'
according to '/home/saulius/struct/CIF-dictionaries/cif_core.dic'
dictionary named 'cif_core.dic' version 2.4.1 from 2010-06-29.

Automatic conversion script
Id: cif_fix_enum 1527 2010-12-29 10:47:43Z saulius 
;
_cod_database_code 4300842

loop_
_symmetry_equiv_pos_as_xyz
'x, y, z'
'-x+1/2, -y, z+1/2'
'x+1/2, -y+1/2, -z'
'-x, y+1/2, -z+1/2'

loop_
_atom_site_label
_atom_site_type_symbol
_atom_site_fract_x
_atom_site_fract_y
_atom_site_fract_z
_atom_site_U_iso_or_equiv
_atom_site_adp_type
_atom_site_occupancy
_atom_site_symmetry_multiplicity
_atom_site_calc_flag
_atom_site_refinement_flags
_atom_site_disorder_assembly
_atom_site_disorder_group
Cu1 Cu 0.14971(15) -0.42198(8) -0.72134(6) 0.0589(5) Uani 1 1 d . . .
Cu2 Cu 0.27137(14) -0.52806(8) -0.76624(5) 0.0543(5) Uani 1 1 d . . .
Cu3 Cu 0.33159(19) -0.58984(9) -0.57668(6) 0.0689(6) Uani 1 1 d . . .
I1 I 0.07742(9) -0.53262(4) -0.71981(3) 0.0596(3) Uani 1 1 d . . .
I2 I 0.37571(8) -0.42844(4) -0.74473(3) 0.0585(3) Uani 1 1 d . . .
I3 I 0.41627(17) -0.63022(7) -0.50551(4) 0.1154(6) Uani 1 1 d . . .
S1 S 0.1384(5) -0.5632(2) -0.56476(16) 0.0855(15) Uani 1 1 d . . .
P11 P 0.0680(4) -0.37566(16) -0.77355(13) 0.0564(10) Uani 1 1 d . . .
P12 P 0.2029(4) -0.51502(17) -0.82983(13) 0.0561(11) Uani 1 1 d . . .
P21 P 0.1575(4) -0.39849(17) -0.65516(14) 0.0595(11) Uani 1 1 d . . .
P22 P 0.4248(4) -0.50726(19) -0.59511(13) 0.0650(11) Uani 1 1 d . . .
P31 P 0.3940(3) -0.60023(16) -0.74974(13) 0.0555(10) Uani 1 1 d . . .
P32 P 0.3314(4) -0.66311(19) -0.62288(13) 0.0622(12) Uani 1 1 d . . .
N131 N 0.1040(19) -0.6593(7) -0.5212(5) 0.118(7) Uani 1 1 d . . .
H131 H 0.1767 -0.6649 -0.5244 0.142 Uiso 1 1 d R . .
C1 C 0.1243(14) -0.3992(5) -0.8209(4) 0.053(4) Uani 1 1 d . . .
H1A H 0.0981 -0.3732 -0.8421 0.063 Uiso 1 1 d R . .
H1B H 0.2077 -0.3971 -0.8200 0.063 Uiso 1 1 d R . .
C2 C 0.0870(13) -0.4640(6) -0.8326(5) 0.067(4) Uani 1 1 d . . .
H2A H 0.0561 -0.4641 -0.8600 0.080 Uiso 1 1 d R . .
H2B H 0.0260 -0.4763 -0.8144 0.080 Uiso 1 1 d R . .
C3 C 0.2271(13) -0.4538(6) -0.6228(4) 0.058(4) Uani 1 1 d . . .
H3A H 0.2210 -0.4422 -0.5945 0.069 Uiso 1 1 d R . .
H3B H 0.1865 -0.4901 -0.6259 0.069 Uiso 1 1 d R . .
C4 C 0.3550(13) -0.4628(7) -0.6335(5) 0.067(5) Uani 1 1 d . . .
H4A H 0.3934 -0.4257 -0.6351 0.080 Uiso 1 1 d R . .
H4B H 0.3612 -0.4813 -0.6598 0.080 Uiso 1 1 d R . .
C5 C 0.4175(14) -0.6131(6) -0.6960(4) 0.061(4) Uani 1 1 d . . .
H5A H 0.4854 -0.6370 -0.6926 0.073 Uiso 1 1 d R . .
H5B H 0.4315 -0.5766 -0.6825 0.073 Uiso 1 1 d R . .
C6 C 0.3143(13) -0.6429(7) -0.6762(4) 0.061(4) Uani 1 1 d . . .
H6A H 0.2969 -0.6774 -0.6916 0.073 Uiso 1 1 d R . .
H6B H 0.2483 -0.6174 -0.6784 0.073 Uiso 1 1 d R . .
C11 C -0.0884(11) -0.3811(6) -0.7815(5) 0.051(4) Uani 1 1 d . . .
C12 C -0.1374(14) -0.3654(7) -0.8168(6) 0.075(5) Uani 1 1 d . . .
H12 H -0.0925 -0.3472 -0.8364 0.090 Uiso 1 1 d R . .
C13 C -0.2536(17) -0.3754(9) -0.8249(7) 0.088(6) Uani 1 1 d . . .
H13 H -0.2867 -0.3689 -0.8502 0.106 Uiso 1 1 d R . .
C14 C -0.3128(16) -0.3952(7) -0.7935(7) 0.082(6) Uani 1 1 d . . .
H14 H -0.3918 -0.3989 -0.7973 0.099 Uiso 1 1 d R . .
C15 C -0.2716(15) -0.4109(8) -0.7555(6) 0.085(6) Uani 1 1 d . . .
H15 H -0.3175 -0.4254 -0.7347 0.102 Uiso 1 1 d R . .
C16 C -0.1526(14) -0.4024(6) -0.7524(5) 0.069(5) Uani 1 1 d . . .
H16 H -0.1168 -0.4124 -0.7281 0.082 Uiso 1 1 d R . .
C21 C 0.0940(15) -0.2973(6) -0.7779(5) 0.065(4) Uani 1 1 d . . .
C22 C 0.2031(13) -0.2800(7) -0.7850(6) 0.074(5) Uani 1 1 d . . .
H22 H 0.2620 -0.3070 -0.7874 0.089 Uiso 1 1 d R . .
C23 C 0.227(2) -0.2216(10) -0.7886(10) 0.144(12) Uani 1 1 d . . .
H23 H 0.2964 -0.2089 -0.7991 0.173 Uiso 1 1 d R . .
C24 C 0.143(3) -0.1827(9) -0.7762(8) 0.128(9) Uani 1 1 d . . .
H24 H 0.1650 -0.1444 -0.7723 0.153 Uiso 1 1 d R . .
C25 C 0.0232(19) -0.1982(7) -0.7689(7) 0.099(7) Uani 1 1 d . . .
H25 H -0.0354 -0.1713 -0.7655 0.119 Uiso 1 1 d R . .
C26 C 0.0052(15) -0.2586(7) -0.7674(5) 0.076(5) Uani 1 1 d . . .
H26 H -0.0661 -0.2730 -0.7594 0.091 Uiso 1 1 d R . .
C31 C 0.1371(13) -0.5769(6) -0.8512(4) 0.052(4) Uani 1 1 d . . .
C32 C 0.0321(14) -0.5996(8) -0.8356(6) 0.078(5) Uani 1 1 d . . .
H32 H -0.0033 -0.5796 -0.8145 0.094 Uiso 1 1 d R . .
C33 C -0.020(2) -0.6479(9) -0.8493(8) 0.116(8) Uani 1 1 d . . .
H33 H -0.0905 -0.6595 -0.8391 0.139 Uiso 1 1 d R . .
C34 C 0.036(3) -0.6798(10) -0.8791(8) 0.114(9) Uani 1 1 d . . .
H34 H 0.0028 -0.7135 -0.8888 0.137 Uiso 1 1 d R . .
C35 C 0.135(3) -0.6628(9) -0.8935(7) 0.127(10) Uani 1 1 d . . .
H35 H 0.1718 -0.6861 -0.9124 0.152 Uiso 1 1 d R . .
C36 C 0.188(2) -0.6103(8) -0.8817(7) 0.102(7) Uani 1 1 d . . .
H36 H 0.2564 -0.5984 -0.8940 0.122 Uiso 1 1 d R . .
C41 C 0.2941(14) -0.4865(6) -0.8701(5) 0.061(4) Uani 1 1 d . . .
C42 C 0.2626(16) -0.4751(8) -0.9084(5) 0.077(5) Uani 1 1 d . . .
H42 H 0.1867 -0.4821 -0.9160 0.092 Uiso 1 1 d R . .
C43 C 0.338(2) -0.4535(8) -0.9371(7) 0.099(7) Uani 1 1 d . . .
H43 H 0.3118 -0.4466 -0.9634 0.119 Uiso 1 1 d R . .
C44 C 0.445(2) -0.4427(11) -0.9277(8) 0.123(9) Uani 1 1 d . . .
H44 H 0.4927 -0.4244 -0.9466 0.147 Uiso 1 1 d R . .
C45 C 0.4913(18) -0.4584(9) -0.8889(6) 0.097(7) Uani 1 1 d . . .
H45 H 0.5693 -0.4546 -0.8831 0.116 Uiso 1 1 d R . .
C46 C 0.4143(18) -0.4793(7) -0.8606(5) 0.081(5) Uani 1 1 d . . .
H46 H 0.4407 -0.4891 -0.8348 0.097 Uiso 1 1 d R . .
C51 C 0.0214(13) -0.3901(6) -0.6281(5) 0.058(4) Uani 1 1 d . . .
C52 C -0.0431(17) -0.3400(8) -0.6340(7) 0.099(7) Uani 1 1 d . . .
H52 H -0.0145 -0.3098 -0.6496 0.119 Uiso 1 1 d R . .
C53 C -0.151(2) -0.3362(13) -0.6159(11) 0.176(14) Uani 1 1 d . . .
H53 H -0.1992 -0.3062 -0.6235 0.211 Uiso 1 1 d R . .
C54 C -0.1870(17) -0.3732(10) -0.5886(8) 0.102(7) Uani 1 1 d . . .
H54 H -0.2502 -0.3649 -0.5722 0.122 Uiso 1 1 d R . .
C55 C -0.132(2) -0.4214(11) -0.5852(9) 0.143(10) Uani 1 1 d . . .
H55 H -0.1604 -0.4504 -0.5684 0.172 Uiso 1 1 d R . .
C56 C -0.0293(16) -0.4297(10) -0.6069(8) 0.122(9) Uani 1 1 d . . .
H56 H 0.0046 -0.4660 -0.6061 0.147 Uiso 1 1 d R . .
C61 C 0.2280(15) -0.3323(8) -0.6434(6) 0.072(5) Uani 1 1 d . . .
C62 C 0.2527(16) -0.2938(8) -0.6728(6) 0.083(6) Uani 1 1 d . . .
H62 H 0.2379 -0.3028 -0.6998 0.100 Uiso 1 1 d R . .
C63 C 0.300(2) -0.2408(9) -0.6629(7) 0.108(8) Uani 1 1 d . . .
H63 H 0.3065 -0.2132 -0.6833 0.129 Uiso 1 1 d R . .
C64 C 0.338(3) -0.2270(12) -0.6259(11) 0.167(13) Uani 1 1 d . . .
H64 H 0.3788 -0.1932 -0.6213 0.200 Uiso 1 1 d R . .
C65 C 0.314(3) -0.2643(12) -0.5949(9) 0.20(2) Uani 1 1 d . . .
H65 H 0.3326 -0.2544 -0.5684 0.243 Uiso 1 1 d R . .
C66 C 0.258(3) -0.3193(11) -0.6031(8) 0.153(12) Uani 1 1 d . . .
H66 H 0.2437 -0.3453 -0.5822 0.184 Uiso 1 1 d R . .
C71 C 0.4413(16) -0.4540(7) -0.5553(6) 0.073(5) Uani 1 1 d . . .
C72 C 0.505(2) -0.4040(10) -0.5621(7) 0.113(8) Uani 1 1 d . . .
H72 H 0.5420 -0.3989 -0.5869 0.135 Uiso 1 1 d R . .
C73 C 0.515(2) -0.3628(11) -0.5330(9) 0.143(11) Uani 1 1 d . . .
H73 H 0.5558 -0.3293 -0.5384 0.172 Uiso 1 1 d R . .
C74 C 0.466(3) -0.3696(14) -0.4983(10) 0.179(15) Uani 1 1 d . . .
H74 H 0.4868 -0.3453 -0.4771 0.215 Uiso 1 1 d R . .
C75 C 0.381(2) -0.4146(12) -0.4913(8) 0.145(10) Uani 1 1 d . . .
H75 H 0.3312 -0.4149 -0.4691 0.174 Uiso 1 1 d R . .
C76 C 0.381(2) -0.4555(10) -0.5199(6) 0.115(8) Uani 1 1 d . . .
H76 H 0.3366 -0.4880 -0.5151 0.138 Uiso 1 1 d R . .
C81 C 0.5693(15) -0.5177(7) -0.6145(5) 0.069(5) Uani 1 1 d . . .
C82 C 0.6207(18) -0.4856(9) -0.6434(6) 0.090(6) Uani 1 1 d . . .
H82 H 0.5803 -0.4551 -0.6549 0.108 Uiso 1 1 d R . .
C83 C 0.727(2) -0.4961(10) -0.6560(7) 0.115(8) Uani 1 1 d . . .
H83 H 0.7636 -0.4711 -0.6739 0.138 Uiso 1 1 d R . .
C84 C 0.783(2) -0.5451(12) -0.6418(8) 0.122(9) Uani 1 1 d . . .
H84 H 0.8557 -0.5524 -0.6526 0.146 Uiso 1 1 d R . .
C85 C 0.744(2) -0.5829(13) -0.6145(9) 0.138(10) Uani 1 1 d . . .
H85 H 0.7818 -0.6162 -0.6061 0.166 Uiso 1 1 d R . .
C86 C 0.6345(18) -0.5636(10) -0.6004(7) 0.116(8) Uani 1 1 d . . .
H86 H 0.6028 -0.5844 -0.5789 0.139 Uiso 1 1 d R . .
C91 C 0.5356(12) -0.5870(6) -0.7718(5) 0.056(4) Uani 1 1 d . . .
C92 C 0.6307(15) -0.5681(7) -0.7495(7) 0.093(6) Uani 1 1 d . . .
H92 H 0.6262 -0.5681 -0.7213 0.111 Uiso 1 1 d R . .
C93 C 0.7303(19) -0.5495(8) -0.7675(6) 0.087(7) Uani 1 1 d . . .
H93 H 0.7892 -0.5335 -0.7520 0.104 Uiso 1 1 d R . .
C94 C 0.7405(18) -0.5546(8) -0.8063(9) 0.101(8) Uani 1 1 d . . .
H94 H 0.8095 -0.5441 -0.8185 0.121 Uiso 1 1 d R . .
C95 C 0.658(2) -0.5739(9) -0.8287(7) 0.105(7) Uani 1 1 d . . .
H95 H 0.6684 -0.5769 -0.8566 0.126 Uiso 1 1 d R . .
C96 C 0.5534(18) -0.5901(8) -0.8120(6) 0.091(6) Uani 1 1 d . . .
H96 H 0.4949 -0.6035 -0.8288 0.109 Uiso 1 1 d R . .
C101 C 0.3730(16) -0.6750(7) -0.7686(5) 0.067(5) Uani 1 1 d . . .
C102 C 0.2654(18) -0.6837(7) -0.7857(5) 0.080(6) Uani 1 1 d . . .
H102 H 0.2127 -0.6536 -0.7876 0.096 Uiso 1 1 d R . .
C103 C 0.237(2) -0.7404(9) -0.8005(7) 0.107(7) Uani 1 1 d . . .
H103 H 0.1646 -0.7483 -0.8111 0.129 Uiso 1 1 d R . .
C104 C 0.325(3) -0.7845(10) -0.7984(7) 0.121(9) Uani 1 1 d . . .
H104 H 0.3103 -0.8216 -0.8080 0.145 Uiso 1 1 d R . .
C105 C 0.424(2) -0.7714(8) -0.7830(8) 0.111(8) Uani 1 1 d . . .
H105 H 0.4814 -0.7992 -0.7827 0.133 Uiso 1 1 d R . .
C106 C 0.4487(16) -0.7154(8) -0.7662(6) 0.095(7) Uani 1 1 d . . .
H106 H 0.5192 -0.7085 -0.7537 0.114 Uiso 1 1 d R . .
C111 C 0.4431(14) -0.7163(7) -0.6249(4) 0.054(4) Uani 1 1 d . . .
C112 C 0.5368(17) -0.7118(11) -0.5982(6) 0.108(8) Uani 1 1 d . . .
H112 H 0.5379 -0.6814 -0.5797 0.130 Uiso 1 1 d R . .
C113 C 0.632(2) -0.7522(12) -0.5982(9) 0.162(13) Uani 1 1 d . . .
H113 H 0.6937 -0.7494 -0.5803 0.195 Uiso 1 1 d R . .
C114 C 0.623(2) -0.7970(9) -0.6281(8) 0.120(9) Uani 1 1 d . . .
H114 H 0.6809 -0.8246 -0.6294 0.144 Uiso 1 1 d R . .
C115 C 0.534(2) -0.8010(10) -0.6546(8) 0.103(8) Uani 1 1 d . . .
H115 H 0.5317 -0.8309 -0.6734 0.124 Uiso 1 1 d R . .
C116 C 0.4486(19) -0.7609(8) -0.6536(7) 0.093(6) Uani 1 1 d . . .
H116 H 0.3904 -0.7633 -0.6729 0.112 Uiso 1 1 d R . .
C121 C 0.2058(14) -0.7095(7) -0.6151(5) 0.061(4) Uani 1 1 d . . .
C122 C 0.2159(19) -0.7570(8) -0.5918(5) 0.082(6) Uani 1 1 d . . .
H122 H 0.2874 -0.7690 -0.5822 0.098 Uiso 1 1 d R . .
C123 C 0.116(2) -0.7878(8) -0.5823(5) 0.080(6) Uani 1 1 d . . .
H123 H 0.1224 -0.8199 -0.5655 0.096 Uiso 1 1 d R . .
C124 C 0.012(2) -0.7735(10) -0.5961(7) 0.095(7) Uani 1 1 d . . .
H124 H -0.0513 -0.7960 -0.5894 0.115 Uiso 1 1 d R . .
C125 C -0.001(2) -0.7263(11) -0.6198(8) 0.109(8) Uani 1 1 d . . .
H125 H -0.0732 -0.7159 -0.6295 0.131 Uiso 1 1 d R . .
C126 C 0.0948(16) -0.6938(8) -0.6292(6) 0.080(5) Uani 1 1 d . . .
H126 H 0.0864 -0.6610 -0.6452 0.097 Uiso 1 1 d R . .
C132 C 0.0643(19) -0.6107(8) -0.5383(5) 0.080(5) Uani 1 1 d . . .
C133 C -0.057(2) -0.6100(11) -0.5333(8) 0.132(9) Uani 1 1 d . . .
H133 H -0.1011 -0.5811 -0.5453 0.159 Uiso 1 1 d R . .
C134 C -0.114(4) -0.656(2) -0.5092(16) 0.29(4) Uani 1 1 d . . .
H134 H -0.1892 -0.6512 -0.4999 0.344 Uiso 1 1 d R . .
C135 C -0.059(5) -0.698(2) -0.5017(17) 0.29(4) Uani 1 1 d . . .
H135 H -0.1012 -0.7322 -0.4975 0.345 Uiso 1 1 d R . .
C136 C 0.049(4) -0.7020(13) -0.4993(9) 0.180(16) Uani 1 1 d . . .
H136 H 0.0871 -0.7302 -0.4844 0.216 Uiso 1 1 d R . .

loop_
_atom_site_aniso_label
_atom_site_aniso_U_11
_atom_site_aniso_U_22
_atom_site_aniso_U_33
_atom_site_aniso_U_23
_atom_site_aniso_U_13
_atom_site_aniso_U_12
Cu1 0.0548(11) 0.0478(10) 0.0742(12) 0.0102(10) 0.0022(10) -0.0007(9)
Cu2 0.0433(10) 0.0515(11) 0.0681(13) 0.0045(9) 0.0038(9) 0.0004(9)
Cu3 0.0751(15) 0.0662(14) 0.0654(13) 0.0110(10) 0.0028(11) 0.0078(11)
I1 0.0467(5) 0.0471(5) 0.0850(7) 0.0070(5) 0.0118(6) -0.0034(5)
I2 0.0445(5) 0.0552(6) 0.0757(7) 0.0021(5) 0.0039(5) -0.0065(5)
I3 0.1563(16) 0.1191(12) 0.0708(9) 0.0163(8) -0.0048(9) 0.0645(12)
S1 0.082(3) 0.070(3) 0.104(4) 0.021(3) 0.008(3) 0.009(3)
P11 0.049(2) 0.051(2) 0.069(3) 0.004(2) 0.006(2) -0.005(2)
P12 0.049(2) 0.049(2) 0.071(3) 0.001(2) 0.001(2) 0.0020(19)
P21 0.051(3) 0.047(2) 0.081(3) 0.004(2) 0.004(2) 0.002(2)
P22 0.061(3) 0.070(3) 0.064(3) 0.000(2) -0.004(2) 0.006(2)
P31 0.047(2) 0.052(2) 0.067(3) 0.008(2) 0.006(2) 0.0005(18)
P32 0.056(3) 0.067(3) 0.063(3) 0.007(2) 0.003(2) 0.006(2)
N131 0.18(2) 0.078(12) 0.093(12) 0.021(10) 0.061(14) 0.035(13)
C1 0.064(10) 0.036(8) 0.058(9) -0.001(7) 0.015(8) 0.014(7)
C2 0.049(9) 0.068(10) 0.083(11) -0.010(9) 0.026(9) 0.019(9)
C3 0.055(10) 0.060(10) 0.058(10) 0.004(8) -0.024(8) 0.001(8)
C4 0.051(10) 0.060(10) 0.089(12) -0.015(9) -0.012(9) 0.022(9)
C5 0.064(10) 0.050(9) 0.069(10) 0.010(8) 0.011(9) 0.006(8)
C6 0.051(9) 0.074(11) 0.057(10) 0.030(8) 0.012(8) 0.014(8)
C11 0.023(7) 0.060(9) 0.069(10) -0.015(8) 0.000(8) -0.003(7)
C12 0.042(10) 0.070(11) 0.112(15) 0.008(11) 0.001(11) 0.016(9)
C13 0.069(14) 0.097(15) 0.099(16) 0.019(13) -0.016(12) 0.013(12)
C14 0.060(12) 0.068(12) 0.119(18) 0.015(12) -0.017(12) 0.008(9)
C15 0.060(11) 0.099(14) 0.095(15) 0.016(12) 0.037(12) 0.003(10)
C16 0.064(11) 0.060(10) 0.082(12) 0.009(9) 0.028(11) -0.003(8)
C21 0.072(12) 0.048(9) 0.074(11) 0.009(8) -0.024(10) -0.004(8)
C22 0.037(9) 0.057(11) 0.128(16) 0.007(10) -0.013(10) -0.013(8)
C23 0.083(16) 0.071(15) 0.28(4) -0.023(19) -0.04(2) -0.022(13)
C24 0.18(3) 0.067(14) 0.14(2) 0.045(14) -0.04(2) -0.025(17)
C25 0.098(15) 0.040(10) 0.16(2) 0.019(11) 0.036(15) -0.002(10)
C26 0.078(12) 0.056(11) 0.094(14) -0.026(9) 0.037(11) -0.015(9)
C31 0.054(9) 0.041(8) 0.062(9) 0.001(8) -0.023(8) -0.008(8)
C32 0.051(10) 0.075(13) 0.108(15) -0.031(11) 0.001(10) -0.004(9)
C33 0.13(2) 0.060(14) 0.16(2) -0.025(14) 0.003(18) -0.017(13)
C34 0.15(3) 0.064(15) 0.13(2) 0.004(15) -0.036(19) -0.011(16)
C35 0.22(3) 0.068(15) 0.091(16) -0.002(12) 0.02(2) -0.038(18)
C36 0.129(19) 0.053(12) 0.123(18) -0.012(12) -0.008(15) -0.002(12)
C41 0.051(10) 0.050(10) 0.082(12) 0.002(8) 0.008(10) 0.006(8)
C42 0.066(12) 0.107(15) 0.058(11) 0.015(11) 0.001(10) 0.010(11)
C43 0.13(2) 0.072(13) 0.091(15) 0.036(11) -0.006(16) -0.003(13)
C44 0.10(2) 0.16(2) 0.11(2) 0.019(16) -0.009(16) -0.043(17)
C45 0.070(13) 0.144(19) 0.077(14) -0.008(13) 0.024(12) -0.018(13)
C46 0.093(15) 0.069(12) 0.079(12) 0.028(10) 0.017(12) 0.000(11)
C51 0.044(9) 0.043(9) 0.086(12) 0.001(8) 0.022(9) 0.001(7)
C52 0.078(15) 0.084(14) 0.134(19) 0.033(12) 0.024(13) 0.034(11)
C53 0.063(16) 0.17(3) 0.29(4) 0.04(3) 0.06(2) 0.059(18)
C54 0.055(13) 0.099(18) 0.15(2) 0.013(15) 0.038(13) -0.011(13)
C55 0.098(18) 0.104(18) 0.23(3) 0.045(19) 0.06(2) 0.019(17)
C56 0.053(12) 0.114(18) 0.20(3) 0.062(18) 0.036(15) -0.004(13)
C61 0.062(12) 0.079(13) 0.073(13) -0.005(11) 0.000(10) -0.008(10)
C62 0.092(15) 0.078(13) 0.079(13) 0.006(11) 0.017(11) -0.039(12)
C63 0.16(2) 0.069(15) 0.090(16) 0.009(12) 0.019(17) -0.025(15)
C64 0.22(4) 0.10(2) 0.18(3) 0.01(2) -0.02(3) 0.05(2)
C65 0.37(6) 0.088(19) 0.15(3) -0.001(18) -0.15(3) -0.05(3)
C66 0.25(4) 0.11(2) 0.11(2) -0.011(16) -0.04(2) -0.02(2)
C71 0.067(12) 0.063(11) 0.089(13) -0.013(9) -0.023(11) 0.000(10)
C72 0.113(18) 0.108(18) 0.118(18) -0.026(15) 0.021(14) -0.044(15)
C73 0.17(3) 0.13(2) 0.13(2) -0.061(19) 0.05(2) -0.084(19)
C74 0.22(4) 0.19(3) 0.13(2) -0.07(2) 0.01(2) -0.10(3)
C75 0.12(2) 0.15(2) 0.16(3) -0.04(2) 0.064(19) -0.024(19)
C76 0.15(2) 0.121(18) 0.074(13) -0.040(13) 0.052(15) 0.016(16)
C81 0.062(11) 0.087(13) 0.057(10) -0.009(9) 0.010(9) 0.007(10)
C82 0.068(13) 0.124(17) 0.080(13) 0.015(12) 0.007(12) 0.020(13)
C83 0.12(2) 0.112(19) 0.111(18) 0.022(14) -0.030(17) 0.025(17)
C84 0.086(17) 0.16(3) 0.11(2) -0.018(18) 0.005(16) 0.035(18)
C85 0.089(18) 0.19(3) 0.14(2) 0.03(2) 0.024(16) 0.03(2)
C86 0.078(14) 0.15(2) 0.118(17) 0.038(16) -0.003(14) 0.044(15)
C91 0.042(8) 0.059(10) 0.067(11) 0.001(8) 0.001(8) -0.007(7)
C92 0.060(10) 0.066(11) 0.151(18) 0.029(12) 0.012(13) -0.017(10)
C93 0.105(17) 0.092(14) 0.064(12) 0.013(11) 0.009(12) -0.034(12)
C94 0.052(12) 0.079(15) 0.17(3) -0.017(16) -0.002(16) 0.004(11)
C95 0.12(2) 0.092(16) 0.099(16) 0.008(13) 0.043(16) 0.025(16)
C96 0.089(15) 0.089(14) 0.093(14) -0.015(11) 0.054(13) 0.003(11)
C101 0.069(11) 0.061(10) 0.070(11) 0.028(8) 0.017(10) -0.016(10)
C102 0.108(16) 0.048(10) 0.084(13) 0.010(9) 0.008(12) -0.026(10)
C103 0.092(16) 0.067(14) 0.16(2) 0.005(14) -0.016(15) -0.009(13)
C104 0.17(3) 0.070(15) 0.12(2) 0.007(13) 0.001(19) -0.026(18)
C105 0.092(15) 0.054(12) 0.19(2) -0.037(14) -0.001(18) -0.010(12)
C106 0.068(12) 0.077(13) 0.141(19) 0.009(12) 0.033(12) 0.019(11)
C111 0.058(10) 0.068(11) 0.037(8) 0.002(7) -0.004(8) 0.013(9)
C112 0.088(16) 0.17(2) 0.062(13) -0.009(13) 0.000(12) 0.035(16)
C113 0.106(19) 0.18(3) 0.21(3) -0.07(2) -0.03(2) 0.11(2)
C114 0.12(2) 0.072(15) 0.17(2) 0.025(15) 0.05(2) 0.035(16)
C115 0.071(14) 0.079(16) 0.16(2) 0.007(14) 0.013(16) -0.018(13)
C116 0.089(16) 0.061(12) 0.129(18) -0.003(12) 0.005(14) 0.022(11)
C121 0.056(11) 0.055(10) 0.073(11) -0.018(9) 0.005(9) 0.003(8)
C122 0.104(16) 0.078(13) 0.063(12) 0.026(10) 0.011(11) -0.003(12)
C123 0.106(17) 0.063(11) 0.071(12) 0.018(9) 0.013(13) -0.007(12)
C124 0.097(18) 0.087(17) 0.103(18) -0.012(13) -0.004(15) -0.025(14)
C125 0.074(15) 0.12(2) 0.13(2) -0.039(17) 0.010(15) -0.020(15)
C126 0.064(13) 0.087(13) 0.090(13) 0.002(10) 0.007(11) -0.025(11)
C132 0.092(15) 0.080(13) 0.068(12) 0.004(10) 0.022(11) -0.026(12)
C133 0.070(16) 0.15(2) 0.18(3) -0.008(19) -0.004(17) -0.045(16)
C134 0.21(4) 0.29(6) 0.36(6) -0.20(5) 0.23(5) -0.16(4)
C135 0.22(5) 0.31(7) 0.33(6) -0.28(6) 0.10(5) -0.04(5)
C136 0.28(5) 0.11(2) 0.15(3) 0.07(2) 0.03(3) -0.01(3)

loop_
_atom_type_symbol
_atom_type_description
_atom_type_scat_dispersion_real
_atom_type_scat_dispersion_imag
_atom_type_scat_source
Cu Cu 0.3201 1.2651 'International Tables Vol C Tables 4.2.6.8 and 6.1.1.4'
I I -0.4742 1.8119 'International Tables Vol C Tables 4.2.6.8 and 6.1.1.4'
S S 0.1246 0.1234 'International Tables Vol C Tables 4.2.6.8 and 6.1.1.4'
P P 0.1023 0.0942 'International Tables Vol C Tables 4.2.6.8 and 6.1.1.4'
N N 0.0061 0.0033 'International Tables Vol C Tables 4.2.6.8 and 6.1.1.4'
C C 0.0033 0.0016 'International Tables Vol C Tables 4.2.6.8 and 6.1.1.4'
H H 0.0000 0.0000 'International Tables Vol C Tables 4.2.6.8 and 6.1.1.4'

loop_
_geom_angle_atom_site_label_1
_geom_angle_atom_site_label_2
_geom_angle_atom_site_label_3
_geom_angle
_geom_angle_site_symmetry_1
_geom_angle_site_symmetry_3
_geom_angle_publ_flag
P11 Cu1 P21 130.17(17) . . y
P11 Cu1 I1 109.79(13) . . y
P21 Cu1 I1 102.99(12) . . y
P11 Cu1 I2 102.52(13) . . y
P21 Cu1 I2 104.33(13) . . y
I1 Cu1 I2 104.54(7) . . y
P11 Cu1 Cu2 101.64(13) . . ?
P21 Cu1 Cu2 128.07(13) . . ?
I1 Cu1 Cu2 54.20(5) . . ?
I2 Cu1 Cu2 53.48(5) . . ?
P11 Cu1 Cu3 170.89(12) . . ?
P21 Cu1 Cu3 54.71(11) . . ?
I1 Cu1 Cu3 61.21(5) . . ?
I2 Cu1 Cu3 82.07(5) . . ?
Cu2 Cu1 Cu3 74.60(5) . . ?
P12 Cu2 P31 122.87(17) . . y
P12 Cu2 I2 106.62(12) . . y
P31 Cu2 I2 106.70(12) . . y
P12 Cu2 I1 103.53(13) . . y
P31 Cu2 I1 110.90(12) . . y
I2 Cu2 I1 104.89(7) . . y
P12 Cu2 Cu1 99.76(12) . . ?
P31 Cu2 Cu1 137.36(14) . . ?
I2 Cu2 Cu1 54.52(5) . . ?
I1 Cu2 Cu1 53.53(5) . . ?
P12 Cu2 Cu3 164.91(12) . . ?
P31 Cu2 Cu3 62.27(12) . . ?
I2 Cu2 Cu3 83.56(5) . . ?
I1 Cu2 Cu3 62.45(5) . . ?
Cu1 Cu2 Cu3 76.79(5) . . ?
P32 Cu3 P22 116.65(18) . . y
P32 Cu3 S1 107.8(2) . . y
P22 Cu3 S1 105.97(18) . . y
P32 Cu3 I3 108.64(14) . . y
P22 Cu3 I3 110.38(15) . . y
S1 Cu3 I3 106.98(15) . . y
P32 Cu3 Cu2 61.28(12) . . ?
P22 Cu3 Cu2 66.87(12) . . ?
S1 Cu3 Cu2 89.97(13) . . ?
I3 Cu3 Cu2 162.67(7) . . ?
P32 Cu3 Cu1 87.56(12) . . ?
P22 Cu3 Cu1 57.10(12) . . ?
S1 Cu3 Cu1 69.89(13) . . ?
I3 Cu3 Cu1 163.44(7) . . ?
Cu2 Cu3 Cu1 28.61(2) . . ?
Cu1 I1 Cu2 72.28(6) . . y
Cu1 I1 I2 38.05(4) . . ?
Cu2 I1 I2 37.39(4) . . ?
Cu2 I2 Cu1 72.00(6) . . y
Cu2 I2 I1 37.72(4) . . ?
Cu1 I2 I1 37.42(4) . . ?
C132 S1 Cu3 114.1(8) . . ?
C1 P11 C11 102.6(8) . . ?
C1 P11 C21 100.0(7) . . ?
C11 P11 C21 102.6(7) . . ?
C1 P11 Cu1 111.7(5) . . ?
C11 P11 Cu1 119.7(6) . . ?
C21 P11 Cu1 117.5(5) . . ?
C31 P12 C2 101.0(7) . . ?
C31 P12 C41 104.9(8) . . ?
C2 P12 C41 99.2(7) . . ?
C31 P12 Cu2 114.3(5) . . ?
C2 P12 Cu2 113.5(5) . . ?
C41 P12 Cu2 121.2(6) . . ?
C61 P21 C51 101.5(8) . . ?
C61 P21 C3 105.7(8) . . ?
C51 P21 C3 99.9(7) . . ?
C61 P21 Cu1 116.0(7) . . ?
C51 P21 Cu1 117.6(6) . . ?
C3 P21 Cu1 114.0(5) . . ?
C81 P22 C71 104.3(8) . . ?
C81 P22 C4 104.1(8) . . ?
C71 P22 C4 99.3(8) . . ?
C81 P22 Cu3 114.8(6) . . ?
C71 P22 Cu3 115.5(7) . . ?
C4 P22 Cu3 116.7(6) . . ?
C5 P31 C91 106.3(7) . . ?
C5 P31 C101 101.0(7) . . ?
C91 P31 C101 98.2(7) . . ?
C5 P31 Cu2 116.8(5) . . ?
C91 P31 Cu2 110.3(5) . . ?
C101 P31 Cu2 121.9(6) . . ?
C111 P32 C6 102.7(7) . . ?
C111 P32 C121 100.2(8) . . ?
C6 P32 C121 101.4(8) . . ?
C111 P32 Cu3 122.5(5) . . ?
C6 P32 Cu3 116.7(6) . . ?
C121 P32 Cu3 110.3(5) . . ?
C132 N131 C136 131(3) . . ?
C132 N131 H131 114.2 . . ?
C136 N131 H131 114.3 . . ?
C2 C1 P11 113.4(10) . . ?
C2 C1 H1A 108.9 . . ?
P11 C1 H1A 108.9 . . ?
C2 C1 H1B 108.9 . . ?
P11 C1 H1B 108.9 . . ?
H1A C1 H1B 107.7 . . ?
C1 C2 P12 113.7(11) . . ?
C1 C2 H2A 108.8 . . ?
P12 C2 H2A 108.8 . . ?
C1 C2 H2B 108.8 . . ?
P12 C2 H2B 108.8 . . ?
H2A C2 H2B 107.7 . . ?
C4 C3 P21 112.5(11) . . ?
C4 C3 H3A 109.1 . . ?
P21 C3 H3A 109.1 . . ?
C4 C3 H3B 109.1 . . ?
P21 C3 H3B 109.1 . . ?
H3A C3 H3B 107.8 . . ?
C3 C4 P22 110.3(11) . . ?
C3 C4 H4A 109.6 . . ?
P22 C4 H4A 109.6 . . ?
C3 C4 H4B 109.6 . . ?
P22 C4 H4B 109.6 . . ?
H4A C4 H4B 108.1 . . ?
C6 C5 P31 111.9(11) . . ?
C6 C5 H5A 109.2 . . ?
P31 C5 H5A 109.2 . . ?
C6 C5 H5B 109.2 . . ?
P31 C5 H5B 109.2 . . ?
H5A C5 H5B 107.9 . . ?
C5 C6 P32 116.2(11) . . ?
C5 C6 H6A 108.2 . . ?
P32 C6 H6A 108.2 . . ?
C5 C6 H6B 108.2 . . ?
P32 C6 H6B 108.2 . . ?
H6A C6 H6B 107.4 . . ?
C16 C11 C12 119.6(15) . . ?
C16 C11 P11 118.9(14) . . ?
C12 C11 P11 121.5(12) . . ?
C11 C12 C13 122.0(18) . . ?
C11 C12 H12 119.0 . . ?
C13 C12 H12 119.0 . . ?
C14 C13 C12 114.2(19) . . ?
C14 C13 H13 122.9 . . ?
C12 C13 H13 122.9 . . ?
C13 C14 C15 128.1(19) . . ?
C13 C14 H14 116.0 . . ?
C15 C14 H14 116.0 . . ?
C14 C15 C16 111.6(17) . . ?
C14 C15 H15 124.2 . . ?
C16 C15 H15 124.2 . . ?
C11 C16 C15 124.1(18) . . ?
C11 C16 H16 117.9 . . ?
C15 C16 H16 118.0 . . ?
C22 C21 C26 122.8(15) . . ?
C22 C21 P11 117.3(13) . . ?
C26 C21 P11 119.1(13) . . ?
C21 C22 C23 119.3(18) . . ?
C21 C22 H22 120.3 . . ?
C23 C22 H22 120.4 . . ?
C22 C23 C24 118(2) . . ?
C22 C23 H23 120.8 . . ?
C24 C23 H23 120.8 . . ?
C23 C24 C25 124(2) . . ?
C23 C24 H24 118.2 . . ?
C25 C24 H24 118.2 . . ?
C26 C25 C24 113.1(18) . . ?
C26 C25 H25 123.5 . . ?
C24 C25 H25 123.5 . . ?
C21 C26 C25 120.8(16) . . ?
C21 C26 H26 119.6 . . ?
C25 C26 H26 119.6 . . ?
C36 C31 C32 114.7(16) . . ?
C36 C31 P12 123.4(14) . . ?
C32 C31 P12 121.6(13) . . ?
C33 C32 C31 124.5(19) . . ?
C33 C32 H32 117.7 . . ?
C31 C32 H32 117.7 . . ?
C32 C33 C34 118(2) . . ?
C32 C33 H33 120.9 . . ?
C34 C33 H33 120.9 . . ?
C35 C34 C33 120(3) . . ?
C35 C34 H34 119.8 . . ?
C33 C34 H34 119.8 . . ?
C34 C35 C36 123(3) . . ?
C34 C35 H35 118.4 . . ?
C36 C35 H35 118.5 . . ?
C31 C36 C35 119(2) . . ?
C31 C36 H36 120.5 . . ?
C35 C36 H36 120.6 . . ?
C42 C41 C46 116.5(16) . . ?
C42 C41 P12 126.7(14) . . ?
C46 C41 P12 116.7(13) . . ?
C41 C42 C43 122.9(19) . . ?
C41 C42 H42 118.6 . . ?
C43 C42 H42 118.5 . . ?
C44 C43 C42 121(2) . . ?
C44 C43 H43 119.7 . . ?
C42 C43 H43 119.6 . . ?
C43 C44 C45 121(2) . . ?
C43 C44 H44 119.4 . . ?
C45 C44 H44 119.5 . . ?
C46 C45 C44 117(2) . . ?
C46 C45 H45 121.6 . . ?
C44 C45 H45 121.6 . . ?
C45 C46 C41 121.5(18) . . ?
C45 C46 H46 119.2 . . ?
C41 C46 H46 119.3 . . ?
C56 C51 C52 114.9(16) . . ?
C56 C51 P21 125.4(14) . . ?
C52 C51 P21 119.1(13) . . ?
C53 C52 C51 118(2) . . ?
C53 C52 H52 120.8 . . ?
C51 C52 H52 120.8 . . ?
C54 C53 C52 123(2) . . ?
C54 C53 H53 118.6 . . ?
C52 C53 H53 118.5 . . ?
C55 C54 C53 118(2) . . ?
C55 C54 H54 121.2 . . ?
C53 C54 H54 121.0 . . ?
C54 C55 C56 120(2) . . ?
C54 C55 H55 120.2 . . ?
C56 C55 H55 120.2 . . ?
C51 C56 C55 124(2) . . ?
C51 C56 H56 117.8 . . ?
C55 C56 H56 117.9 . . ?
C62 C61 C66 118.9(19) . . ?
C62 C61 P21 120.7(15) . . ?
C66 C61 P21 120.4(17) . . ?
C61 C62 C63 120.1(19) . . ?
C61 C62 H62 119.9 . . ?
C63 C62 H62 119.9 . . ?
C64 C63 C62 124(2) . . ?
C64 C63 H63 118.0 . . ?
C62 C63 H63 118.1 . . ?
C63 C64 C65 118(3) . . ?
C63 C64 H64 121.3 . . ?
C65 C64 H64 121.1 . . ?
C64 C65 C66 121(3) . . ?
C64 C65 H65 119.8 . . ?
C66 C65 H65 119.6 . . ?
C61 C66 C65 118(2) . . ?
C61 C66 H66 120.8 . . ?
C65 C66 H66 120.9 . . ?
C76 C71 C72 115.6(18) . . ?
C76 C71 P22 123.3(16) . . ?
C72 C71 P22 120.5(16) . . ?
C73 C72 C71 121(2) . . ?
C73 C72 H72 119.5 . . ?
C71 C72 H72 119.5 . . ?
C74 C73 C72 120(3) . . ?
C74 C73 H73 119.8 . . ?
C72 C73 H73 119.8 . . ?
C73 C74 C75 122(3) . . ?
C73 C74 H74 119.0 . . ?
C75 C74 H74 119.1 . . ?
C76 C75 C74 113(2) . . ?
C76 C75 H75 123.5 . . ?
C74 C75 H75 123.5 . . ?
C75 C76 C71 126(2) . . ?
C75 C76 H76 116.9 . . ?
C71 C76 H76 116.9 . . ?
C82 C81 C86 114.7(18) . . ?
C82 C81 P22 125.8(15) . . ?
C86 C81 P22 119.4(15) . . ?
C83 C82 C81 122(2) . . ?
C83 C82 H82 118.9 . . ?
C81 C82 H82 118.9 . . ?
C82 C83 C84 119(2) . . ?
C82 C83 H83 120.6 . . ?
C84 C83 H83 120.6 . . ?
C85 C84 C83 127(3) . . ?
C85 C84 H84 116.5 . . ?
C83 C84 H84 116.4 . . ?
C84 C85 C86 108(3) . . ?
C84 C85 H85 125.8 . . ?
C86 C85 H85 125.8 . . ?
C81 C86 C85 128(2) . . ?
C81 C86 H86 115.8 . . ?
C85 C86 H86 115.9 . . ?
C96 C91 C92 114.4(16) . . ?
C96 C91 P31 121.5(13) . . ?
C92 C91 P31 123.9(14) . . ?
C93 C92 C91 123(2) . . ?
C93 C92 H92 118.7 . . ?
C91 C92 H92 118.7 . . ?
C94 C93 C92 119(2) . . ?
C94 C93 H93 120.8 . . ?
C92 C93 H93 120.7 . . ?
C93 C94 C95 122(2) . . ?
C93 C94 H94 119.0 . . ?
C95 C94 H94 119.1 . . ?
C94 C95 C96 121(2) . . ?
C94 C95 H95 119.3 . . ?
C96 C95 H95 119.4 . . ?
C91 C96 C95 121(2) . . ?
C91 C96 H96 119.6 . . ?
C95 C96 H96 119.5 . . ?
C106 C101 C102 122.3(18) . . ?
C106 C101 P31 124.8(16) . . ?
C102 C101 P31 112.9(14) . . ?
C101 C102 C103 118.4(19) . . ?
C101 C102 H102 120.8 . . ?
C103 C102 H102 120.8 . . ?
C102 C103 C104 118(2) . . ?
C102 C103 H103 121.0 . . ?
C104 C103 H103 121.0 . . ?
C105 C104 C103 119(2) . . ?
C105 C104 H104 120.7 . . ?
C103 C104 H104 120.8 . . ?
C104 C105 C106 123(2) . . ?
C104 C105 H105 118.6 . . ?
C106 C105 H105 118.6 . . ?
C101 C106 C105 120(2) . . ?
C101 C106 H106 120.1 . . ?
C105 C106 H106 120.1 . . ?
C116 C111 C112 116.2(17) . . ?
C116 C111 P32 124.4(14) . . ?
C112 C111 P32 119.2(14) . . ?
C111 C112 C113 123(2) . . ?
C111 C112 H112 118.5 . . ?
C113 C112 H112 118.6 . . ?
C114 C113 C112 114(2) . . ?
C114 C113 H113 122.8 . . ?
C112 C113 H113 122.9 . . ?
C115 C114 C113 123(2) . . ?
C115 C114 H114 118.3 . . ?
C113 C114 H114 118.4 . . ?
C114 C115 C116 119(2) . . ?
C114 C115 H115 120.3 . . ?
C116 C115 H115 120.3 . . ?
C115 C116 C111 124(2) . . ?
C115 C116 H116 118.2 . . ?
C111 C116 H116 118.1 . . ?
C122 C121 C126 118.4(17) . . ?
C122 C121 P32 119.4(15) . . ?
C126 C121 P32 121.9(13) . . ?
C121 C122 C123 118.2(19) . . ?
C121 C122 H122 120.9 . . ?
C123 C122 H122 120.9 . . ?
C124 C123 C122 123.2(19) . . ?
C124 C123 H123 118.4 . . ?
C122 C123 H123 118.4 . . ?
C123 C124 C125 120(2) . . ?
C123 C124 H124 119.9 . . ?
C125 C124 H124 119.9 . . ?
C124 C125 C126 119(2) . . ?
C124 C125 H125 120.7 . . ?
C126 C125 H125 120.7 . . ?
C125 C126 C121 121(2) . . ?
C125 C126 H126 119.3 . . ?
C121 C126 H126 119.4 . . ?
N131 C132 C133 107.6(19) . . ?
N131 C132 S1 127.2(18) . . ?
C133 C132 S1 124.9(19) . . ?
C132 C133 C134 120(3) . . ?
C132 C133 H133 120.1 . . ?
C134 C133 H133 120.1 . . ?
C135 C134 C133 118(4) . . ?
C135 C134 H134 121.1 . . ?
C133 C134 H134 121.2 . . ?
C134 C135 C136 126(6) . . ?
C134 C135 H135 116.8 . . ?
C136 C135 H135 117.0 . . ?
C135 C136 N131 113(4) . . ?
C135 C136 H136 123.6 . . ?
N131 C136 H136 123.9 . . ?

loop_
_geom_bond_atom_site_label_1
_geom_bond_atom_site_label_2
_geom_bond_distance
_geom_bond_site_symmetry_2
_geom_bond_publ_flag
Cu1 P11 2.238(5) . y
Cu1 P21 2.247(5) . y
Cu1 I1 2.700(2) . y
Cu1 I2 2.739(2) . y
Cu1 Cu2 3.199(3) . y
Cu1 Cu3 6.503(3) . y
Cu2 P12 2.260(5) . y
Cu2 P31 2.263(4) . y
Cu2 I2 2.703(2) . y
Cu2 I1 2.723(2) . y
Cu2 Cu3 6.440(3) . y
Cu3 P32 2.281(5) . y
Cu3 P22 2.282(5) . y
Cu3 S1 2.359(6) . y
Cu3 I3 2.708(2) . y
I1 I2 4.3018(14) . y
S1 C132 1.648(18) . ?
P11 C1 1.777(13) . ?
P11 C11 1.839(14) . ?
P11 C21 1.849(15) . ?
P12 C31 1.772(14) . ?
P12 C2 1.793(15) . ?
P12 C41 1.820(17) . ?
P21 C61 1.783(18) . ?
P21 C51 1.823(15) . ?
P21 C3 1.854(14) . ?
P22 C81 1.811(18) . ?
P22 C71 1.810(17) . ?
P22 C4 1.820(15) . ?
P31 C5 1.813(15) . ?
P31 C91 1.823(15) . ?
P31 C101 1.858(17) . ?
P32 C111 1.791(15) . ?
P32 C6 1.827(14) . ?
P32 C121 1.830(17) . ?
N131 C132 1.34(2) . ?
N131 C136 1.38(3) . ?
N131 H131 0.8600 . ?
C1 C2 1.611(19) . ?
C1 H1A 0.9700 . ?
C1 H1B 0.9700 . ?
C2 H2A 0.9699 . ?
C2 H2B 0.9700 . ?
C3 C4 1.54(2) . ?
C3 H3A 0.9701 . ?
C3 H3B 0.9699 . ?
C4 H4A 0.9700 . ?
C4 H4B 0.9698 . ?
C5 C6 1.53(2) . ?
C5 H5A 0.9701 . ?
C5 H5B 0.9699 . ?
C6 H6A 0.9700 . ?
C6 H6B 0.9700 . ?
C11 C16 1.311(19) . ?
C11 C12 1.34(2) . ?
C12 C13 1.40(2) . ?
C12 H12 0.9300 . ?
C13 C14 1.32(2) . ?
C13 H13 0.9301 . ?
C14 C15 1.39(2) . ?
C14 H14 0.9300 . ?
C15 C16 1.40(2) . ?
C15 H15 0.9301 . ?
C16 H16 0.9298 . ?
C21 C22 1.35(2) . ?
C21 C26 1.41(2) . ?
C22 C23 1.39(3) . ?
C22 H22 0.9301 . ?
C23 C24 1.39(3) . ?
C23 H23 0.9301 . ?
C24 C25 1.46(3) . ?
C24 H24 0.9301 . ?
C25 C26 1.42(2) . ?
C25 H25 0.9300 . ?
C26 H26 0.9301 . ?
C31 C36 1.40(2) . ?
C31 C32 1.42(2) . ?
C32 C33 1.35(2) . ?
C32 H32 0.9300 . ?
C33 C34 1.39(3) . ?
C33 H33 0.9301 . ?
C34 C35 1.30(3) . ?
C34 H34 0.9299 . ?
C35 C36 1.42(3) . ?
C35 H35 0.9300 . ?
C36 H36 0.9300 . ?
C41 C42 1.34(2) . ?
C41 C46 1.44(2) . ?
C42 C43 1.38(2) . ?
C42 H42 0.9300 . ?
C43 C44 1.31(3) . ?
C43 H43 0.9299 . ?
C44 C45 1.43(3) . ?
C44 H44 0.9299 . ?
C45 C46 1.38(2) . ?
C45 H45 0.9300 . ?
C46 H46 0.9301 . ?
C51 C56 1.30(2) . ?
C51 C52 1.40(2) . ?
C52 C53 1.39(3) . ?
C52 H52 0.9301 . ?
C53 C54 1.31(3) . ?
C53 H53 0.9299 . ?
C54 C55 1.29(3) . ?
C54 H54 0.9300 . ?
C55 C56 1.40(3) . ?
C55 H55 0.9300 . ?
C56 H56 0.9301 . ?
C61 C62 1.35(2) . ?
C61 C66 1.40(3) . ?
C62 C63 1.39(3) . ?
C62 H62 0.9299 . ?
C63 C64 1.33(3) . ?
C63 H63 0.9299 . ?
C64 C65 1.37(4) . ?
C64 H64 0.9299 . ?
C65 C66 1.45(3) . ?
C65 H65 0.9300 . ?
C66 H66 0.9301 . ?
C71 C76 1.36(2) . ?
C71 C72 1.39(2) . ?
C72 C73 1.36(3) . ?
C72 H72 0.9297 . ?
C73 C74 1.28(3) . ?
C73 H73 0.9299 . ?
C74 C75 1.46(3) . ?
C74 H74 0.9301 . ?
C75 C76 1.34(3) . ?
C75 H75 0.9300 . ?
C76 H76 0.9301 . ?
C81 C82 1.35(2) . ?
C81 C86 1.39(2) . ?
C82 C83 1.32(3) . ?
C82 H82 0.9299 . ?
C83 C84 1.39(3) . ?
C83 H83 0.9300 . ?
C84 C85 1.34(3) . ?
C84 H84 0.9301 . ?
C85 C86 1.43(3) . ?
C85 H85 0.9299 . ?
C86 H86 0.9301 . ?
C91 C96 1.34(2) . ?
C91 C92 1.40(2) . ?
C92 C93 1.37(2) . ?
C92 H92 0.9304 . ?
C93 C94 1.29(3) . ?
C93 H93 0.9299 . ?
C94 C95 1.29(3) . ?
C94 H94 0.9301 . ?
C95 C96 1.38(3) . ?
C95 H95 0.9299 . ?
C96 H96 0.9300 . ?
C101 C106 1.29(2) . ?
C101 C102 1.39(2) . ?
C102 C103 1.44(2) . ?
C102 H102 0.9301 . ?
C103 C104 1.45(3) . ?
C103 H103 0.9301 . ?
C104 C105 1.29(3) . ?
C104 H104 0.9300 . ?
C105 C106 1.44(2) . ?
C105 H105 0.9299 . ?
C106 H106 0.9300 . ?
C111 C116 1.40(2) . ?
C111 C112 1.40(2) . ?
C112 C113 1.45(3) . ?
C112 H112 0.9299 . ?
C113 C114 1.43(3) . ?
C113 H113 0.9301 . ?
C114 C115 1.35(3) . ?
C114 H114 0.9300 . ?
C115 C116 1.36(3) . ?
C115 H115 0.9302 . ?
C116 H116 0.9301 . ?
C121 C122 1.35(2) . ?
C121 C126 1.42(2) . ?
C122 C123 1.40(3) . ?
C122 H122 0.9301 . ?
C123 C124 1.33(3) . ?
C123 H123 0.9301 . ?
C124 C125 1.35(3) . ?
C124 H124 0.9300 . ?
C125 C126 1.38(3) . ?
C125 H125 0.9300 . ?
C126 H126 0.9300 . ?
C132 C133 1.42(3) . ?
C133 C134 1.48(5) . ?
C133 H133 0.9300 . ?
C134 C135 1.21(9) . ?
C134 H134 0.9302 . ?
C135 C136 1.26(6) . ?
C135 H135 0.9300 . ?
C136 H136 0.9300 . ?

loop_
_geom_hbond_atom_site_label_D
_geom_hbond_atom_site_label_H
_geom_hbond_atom_site_label_A
_geom_hbond_distance_DH
_geom_hbond_distance_HA
_geom_hbond_distance_DA
_geom_hbond_angle_DHA
_geom_hbond_site_symmetry_A
N131 H131 I3 0.86 2.96 3.72(2) 148.8 .

loop_
_geom_torsion_atom_site_label_1
_geom_torsion_atom_site_label_2
_geom_torsion_atom_site_label_3
_geom_torsion_atom_site_label_4
_geom_torsion
_geom_torsion_site_symmetry_1
_geom_torsion_site_symmetry_2
_geom_torsion_site_symmetry_3
_geom_torsion_site_symmetry_4
_geom_torsion_publ_flag
P11 Cu1 Cu2 P12 -6.46(17) . . . . ?
P21 Cu1 Cu2 P12 177.37(19) . . . . ?
I1 Cu1 Cu2 P12 99.67(13) . . . . ?
I2 Cu1 Cu2 P12 -103.52(13) . . . . ?
Cu3 Cu1 Cu2 P12 165.01(12) . . . . ?
P11 Cu1 Cu2 P31 172.4(2) . . . . ?
P21 Cu1 Cu2 P31 -3.8(3) . . . . ?
I1 Cu1 Cu2 P31 -81.49(18) . . . . ?
I2 Cu1 Cu2 P31 75.33(18) . . . . ?
Cu3 Cu1 Cu2 P31 -16.15(17) . . . . ?
P11 Cu1 Cu2 I2 97.06(12) . . . . ?
P21 Cu1 Cu2 I2 -79.11(16) . . . . ?
I1 Cu1 Cu2 I2 -156.82(8) . . . . ?
Cu3 Cu1 Cu2 I2 -91.48(5) . . . . ?
P11 Cu1 Cu2 I1 -106.13(13) . . . . ?
P21 Cu1 Cu2 I1 77.70(16) . . . . ?
I2 Cu1 Cu2 I1 156.82(8) . . . . ?
Cu3 Cu1 Cu2 I1 65.34(5) . . . . ?
P11 Cu1 Cu2 Cu3 -171.47(12) . . . . ?
P21 Cu1 Cu2 Cu3 12.36(16) . . . . ?
I1 Cu1 Cu2 Cu3 -65.34(5) . . . . ?
I2 Cu1 Cu2 Cu3 91.48(5) . . . . ?
P12 Cu2 Cu3 P32 76.2(5) . . . . ?
P31 Cu2 Cu3 P32 -37.73(18) . . . . ?
I2 Cu2 Cu3 P32 -150.44(15) . . . . ?
I1 Cu2 Cu3 P32 99.04(15) . . . . ?
Cu1 Cu2 Cu3 P32 154.55(15) . . . . ?
P12 Cu2 Cu3 P22 -141.6(5) . . . . ?
P31 Cu2 Cu3 P22 104.47(18) . . . . ?
I2 Cu2 Cu3 P22 -8.23(14) . . . . ?
I1 Cu2 Cu3 P22 -118.75(14) . . . . ?
Cu1 Cu2 Cu3 P22 -63.24(14) . . . . ?
P12 Cu2 Cu3 S1 -34.2(5) . . . . ?
P31 Cu2 Cu3 S1 -148.11(18) . . . . ?
I2 Cu2 Cu3 S1 99.18(14) . . . . ?
I1 Cu2 Cu3 S1 -11.33(13) . . . . ?
Cu1 Cu2 Cu3 S1 44.18(14) . . . . ?
P12 Cu2 Cu3 I3 134.0(5) . . . . ?
P31 Cu2 Cu3 I3 20.1(3) . . . . ?
I2 Cu2 Cu3 I3 -92.6(3) . . . . ?
I1 Cu2 Cu3 I3 156.9(3) . . . . ?
Cu1 Cu2 Cu3 I3 -147.6(3) . . . . ?
P12 Cu2 Cu3 Cu1 -78.4(5) . . . . ?
P31 Cu2 Cu3 Cu1 167.71(14) . . . . ?
I2 Cu2 Cu3 Cu1 55.01(5) . . . . ?
I1 Cu2 Cu3 Cu1 -55.51(5) . . . . ?
P11 Cu1 Cu3 P32 44.5(8) . . . . ?
P21 Cu1 Cu3 P32 169.76(19) . . . . ?
I1 Cu1 Cu3 P32 35.09(13) . . . . ?
I2 Cu1 Cu3 P32 -76.36(14) . . . . ?
Cu2 Cu1 Cu3 P32 -22.16(13) . . . . ?
P11 Cu1 Cu3 P22 168.7(8) . . . . ?
P21 Cu1 Cu3 P22 -66.0(2) . . . . ?
I1 Cu1 Cu3 P22 159.30(15) . . . . ?
I2 Cu1 Cu3 P22 47.85(15) . . . . ?
Cu2 Cu1 Cu3 P22 102.06(15) . . . . ?
P11 Cu1 Cu3 S1 -65.4(8) . . . . ?
P21 Cu1 Cu3 S1 59.8(2) . . . . ?
I1 Cu1 Cu3 S1 -74.84(15) . . . . ?
I2 Cu1 Cu3 S1 173.70(15) . . . . ?
Cu2 Cu1 Cu3 S1 -132.09(15) . . . . ?
P11 Cu1 Cu3 I3 -147.4(8) . . . . ?
P21 Cu1 Cu3 I3 -22.1(3) . . . . ?
I1 Cu1 Cu3 I3 -156.8(3) . . . . ?
I2 Cu1 Cu3 I3 91.8(3) . . . . ?
Cu2 Cu1 Cu3 I3 146.0(3) . . . . ?
P11 Cu1 Cu3 Cu2 66.7(8) . . . . ?
P21 Cu1 Cu3 Cu2 -168.08(16) . . . . ?
I1 Cu1 Cu3 Cu2 57.25(5) . . . . ?
I2 Cu1 Cu3 Cu2 -54.21(5) . . . . ?
P11 Cu1 I1 Cu2 90.27(14) . . . . ?
P21 Cu1 I1 Cu2 -127.87(14) . . . . ?
I2 Cu1 I1 Cu2 -19.08(6) . . . . ?
Cu3 Cu1 I1 Cu2 -91.31(5) . . . . ?
P11 Cu1 I1 I2 109.35(15) . . . . ?
P21 Cu1 I1 I2 -108.79(14) . . . . ?
Cu2 Cu1 I1 I2 19.08(6) . . . . ?
Cu3 Cu1 I1 I2 -72.23(6) . . . . ?
P12 Cu2 I1 Cu1 -92.24(13) . . . . ?
P31 Cu2 I1 Cu1 134.19(14) . . . . ?
I2 Cu2 I1 Cu1 19.37(6) . . . . ?
Cu3 Cu2 I1 Cu1 93.73(5) . . . . ?
P12 Cu2 I1 I2 -111.61(14) . . . . ?
P31 Cu2 I1 I2 114.82(15) . . . . ?
Cu1 Cu2 I1 I2 -19.37(6) . . . . ?
Cu3 Cu2 I1 I2 74.36(6) . . . . ?
P12 Cu2 I2 Cu1 90.26(13) . . . . ?
P31 Cu2 I2 Cu1 -136.83(14) . . . . ?
I1 Cu2 I2 Cu1 -19.12(6) . . . . ?
Cu3 Cu2 I2 Cu1 -78.35(5) . . . . ?
P12 Cu2 I2 I1 109.38(14) . . . . ?
P31 Cu2 I2 I1 -117.71(15) . . . . ?
Cu1 Cu2 I2 I1 19.12(6) . . . . ?
Cu3 Cu2 I2 I1 -59.23(5) . . . . ?
P11 Cu1 I2 Cu2 -95.32(13) . . . . ?
P21 Cu1 I2 Cu2 127.07(13) . . . . ?
I1 Cu1 I2 Cu2 19.26(6) . . . . ?
Cu3 Cu1 I2 Cu2 76.68(5) . . . . ?
P11 Cu1 I2 I1 -114.58(14) . . . . ?
P21 Cu1 I2 I1 107.81(14) . . . . ?
Cu2 Cu1 I2 I1 -19.26(6) . . . . ?
Cu3 Cu1 I2 I1 57.42(6) . . . . ?
Cu1 I1 I2 Cu2 -149.16(10) . . . . ?
Cu2 I1 I2 Cu1 149.16(10) . . . . ?
P32 Cu3 S1 C132 71.8(7) . . . . ?
P22 Cu3 S1 C132 -162.7(7) . . . . ?
I3 Cu3 S1 C132 -44.9(7) . . . . ?
Cu2 Cu3 S1 C132 131.5(7) . . . . ?
Cu1 Cu3 S1 C132 152.3(7) . . . . ?
P21 Cu1 P11 C1 161.1(5) . . . . ?
I1 Cu1 P11 C1 -70.9(6) . . . . ?
I2 Cu1 P11 C1 39.8(6) . . . . ?
Cu2 Cu1 P11 C1 -15.0(6) . . . . ?
Cu3 Cu1 P11 C1 -79.6(10) . . . . ?
P21 Cu1 P11 C11 -79.1(6) . . . . ?
I1 Cu1 P11 C11 48.9(5) . . . . ?
I2 Cu1 P11 C11 159.6(5) . . . . ?
Cu2 Cu1 P11 C11 104.8(5) . . . . ?
Cu3 Cu1 P11 C11 40.2(10) . . . . ?
P21 Cu1 P11 C21 46.3(7) . . . . ?
I1 Cu1 P11 C21 174.4(7) . . . . ?
I2 Cu1 P11 C21 -75.0(7) . . . . ?
Cu2 Cu1 P11 C21 -129.7(7) . . . . ?
Cu3 Cu1 P11 C21 165.6(9) . . . . ?
P31 Cu2 P12 C31 53.4(7) . . . . ?
I2 Cu2 P12 C31 176.8(6) . . . . ?
I1 Cu2 P12 C31 -72.9(6) . . . . ?
Cu1 Cu2 P12 C31 -127.5(6) . . . . ?
Cu3 Cu2 P12 C31 -52.1(8) . . . . ?
P31 Cu2 P12 C2 168.6(6) . . . . ?
I2 Cu2 P12 C2 -68.1(6) . . . . ?
I1 Cu2 P12 C2 42.3(6) . . . . ?
Cu1 Cu2 P12 C2 -12.4(6) . . . . ?
Cu3 Cu2 P12 C2 63.0(8) . . . . ?
P31 Cu2 P12 C41 -73.6(6) . . . . ?
I2 Cu2 P12 C41 49.8(6) . . . . ?
I1 Cu2 P12 C41 160.1(6) . . . . ?
Cu1 Cu2 P12 C41 105.5(6) . . . . ?
Cu3 Cu2 P12 C41 -179.1(6) . . . . ?
P11 Cu1 P21 C61 -60.9(7) . . . . ?
I1 Cu1 P21 C61 168.6(7) . . . . ?
I2 Cu1 P21 C61 59.6(7) . . . . ?
Cu2 Cu1 P21 C61 114.2(7) . . . . ?
Cu3 Cu1 P21 C61 128.8(7) . . . . ?
P11 Cu1 P21 C51 59.5(6) . . . . ?
I1 Cu1 P21 C51 -71.0(6) . . . . ?
I2 Cu1 P21 C51 -180.0(6) . . . . ?
Cu2 Cu1 P21 C51 -125.4(6) . . . . ?
Cu3 Cu1 P21 C51 -110.8(6) . . . . ?
P11 Cu1 P21 C3 175.9(6) . . . . ?
I1 Cu1 P21 C3 45.4(6) . . . . ?
I2 Cu1 P21 C3 -63.5(6) . . . . ?
Cu2 Cu1 P21 C3 -9.0(6) . . . . ?
Cu3 Cu1 P21 C3 5.7(5) . . . . ?
P32 Cu3 P22 C81 -49.9(6) . . . . ?
S1 Cu3 P22 C81 -169.8(6) . . . . ?
I3 Cu3 P22 C81 74.7(6) . . . . ?
Cu2 Cu3 P22 C81 -86.9(6) . . . . ?
Cu1 Cu3 P22 C81 -117.5(6) . . . . ?
P32 Cu3 P22 C71 -171.5(6) . . . . ?
S1 Cu3 P22 C71 68.6(7) . . . . ?
I3 Cu3 P22 C71 -46.9(7) . . . . ?
Cu2 Cu3 P22 C71 151.6(7) . . . . ?
Cu1 Cu3 P22 C71 120.9(7) . . . . ?
P32 Cu3 P22 C4 72.3(6) . . . . ?
S1 Cu3 P22 C4 -47.6(6) . . . . ?
I3 Cu3 P22 C4 -163.1(6) . . . . ?
Cu2 Cu3 P22 C4 35.4(6) . . . . ?
Cu1 Cu3 P22 C4 4.8(6) . . . . ?
P12 Cu2 P31 C5 -168.0(6) . . . . ?
I2 Cu2 P31 C5 68.7(6) . . . . ?
I1 Cu2 P31 C5 -45.0(6) . . . . ?
Cu1 Cu2 P31 C5 13.3(7) . . . . ?
Cu3 Cu2 P31 C5 -4.5(6) . . . . ?
P12 Cu2 P31 C91 70.6(6) . . . . ?
I2 Cu2 P31 C91 -52.7(6) . . . . ?
I1 Cu2 P31 C91 -166.4(6) . . . . ?
Cu1 Cu2 P31 C91 -108.0(6) . . . . ?
Cu3 Cu2 P31 C91 -125.9(6) . . . . ?
P12 Cu2 P31 C101 -43.6(6) . . . . ?
I2 Cu2 P31 C101 -166.9(6) . . . . ?
I1 Cu2 P31 C101 79.4(6) . . . . ?
Cu1 Cu2 P31 C101 137.8(6) . . . . ?
Cu3 Cu2 P31 C101 120.0(6) . . . . ?
P22 Cu3 P32 C111 88.8(6) . . . . ?
S1 Cu3 P32 C111 -152.3(6) . . . . ?
I3 Cu3 P32 C111 -36.7(6) . . . . ?
Cu2 Cu3 P32 C111 127.9(6) . . . . ?
Cu1 Cu3 P32 C111 139.8(6) . . . . ?
P22 Cu3 P32 C6 -39.0(6) . . . . ?
S1 Cu3 P32 C6 80.0(6) . . . . ?
I3 Cu3 P32 C6 -164.4(6) . . . . ?
Cu2 Cu3 P32 C6 0.1(5) . . . . ?
Cu1 Cu3 P32 C6 12.0(6) . . . . ?
P22 Cu3 P32 C121 -153.9(6) . . . . ?
S1 Cu3 P32 C121 -35.0(7) . . . . ?
I3 Cu3 P32 C121 80.6(6) . . . . ?
Cu2 Cu3 P32 C121 -114.8(6) . . . . ?
Cu1 Cu3 P32 C121 -103.0(6) . . . . ?
C11 P11 C1 C2 -59.9(12) . . . . ?
C21 P11 C1 C2 -165.3(11) . . . . ?
Cu1 P11 C1 C2 69.6(12) . . . . ?
P11 C1 C2 P12 -109.1(11) . . . . ?
C31 P12 C2 C1 -171.9(10) . . . . ?
C41 P12 C2 C1 -64.6(12) . . . . ?
Cu2 P12 C2 C1 65.3(11) . . . . ?
C61 P21 C3 C4 -64.7(13) . . . . ?
C51 P21 C3 C4 -169.7(11) . . . . ?
Cu1 P21 C3 C4 63.9(11) . . . . ?
P21 C3 C4 P22 169.6(7) . . . . ?
C81 P22 C4 C3 175.7(11) . . . . ?
C71 P22 C4 C3 -76.8(12) . . . . ?
Cu3 P22 C4 C3 48.0(12) . . . . ?
C91 P31 C5 C6 -162.2(11) . . . . ?
C101 P31 C5 C6 -60.2(12) . . . . ?
Cu2 P31 C5 C6 74.3(11) . . . . ?
P31 C5 C6 P32 175.6(8) . . . . ?
C111 P32 C6 C5 -65.0(13) . . . . ?
C121 P32 C6 C5 -168.4(12) . . . . ?
Cu3 P32 C6 C5 71.8(12) . . . . ?
C1 P11 C11 C16 137.6(12) . . . . ?
C21 P11 C11 C16 -119.0(13) . . . . ?
Cu1 P11 C11 C16 13.3(14) . . . . ?
C1 P11 C11 C12 -40.5(14) . . . . ?
C21 P11 C11 C12 63.0(14) . . . . ?
Cu1 P11 C11 C12 -164.8(11) . . . . ?
C16 C11 C12 C13 -6(3) . . . . ?
P11 C11 C12 C13 172.5(14) . . . . ?
C11 C12 C13 C14 8(3) . . . . ?
C12 C13 C14 C15 -6(3) . . . . ?
C13 C14 C15 C16 2(3) . . . . ?
C12 C11 C16 C15 1(3) . . . . ?
P11 C11 C16 C15 -177.2(13) . . . . ?
C14 C15 C16 C11 1(2) . . . . ?
C1 P11 C21 C22 -56.2(16) . . . . ?
C11 P11 C21 C22 -161.6(15) . . . . ?
Cu1 P11 C21 C22 64.9(16) . . . . ?
C1 P11 C21 C26 133.8(14) . . . . ?
C11 P11 C21 C26 28.3(15) . . . . ?
Cu1 P11 C21 C26 -105.2(13) . . . . ?
C26 C21 C22 C23 -11(3) . . . . ?
P11 C21 C22 C23 179.7(18) . . . . ?
C21 C22 C23 C24 14(4) . . . . ?
C22 C23 C24 C25 -16(4) . . . . ?
C23 C24 C25 C26 13(4) . . . . ?
C22 C21 C26 C25 8(3) . . . . ?
P11 C21 C26 C25 177.7(15) . . . . ?
C24 C25 C26 C21 -8(3) . . . . ?
C2 P12 C31 C36 131.4(15) . . . . ?
C41 P12 C31 C36 28.7(16) . . . . ?
Cu2 P12 C31 C36 -106.3(14) . . . . ?
C2 P12 C31 C32 -54.8(14) . . . . ?
C41 P12 C31 C32 -157.6(13) . . . . ?
Cu2 P12 C31 C32 67.4(14) . . . . ?
C36 C31 C32 C33 -3(3) . . . . ?
P12 C31 C32 C33 -176.9(17) . . . . ?
C31 C32 C33 C34 4(3) . . . . ?
C32 C33 C34 C35 -1(4) . . . . ?
C33 C34 C35 C36 -3(4) . . . . ?
C32 C31 C36 C35 -1(3) . . . . ?
P12 C31 C36 C35 172.9(16) . . . . ?
C34 C35 C36 C31 4(4) . . . . ?
C31 P12 C41 C42 51.2(17) . . . . ?
C2 P12 C41 C42 -52.9(17) . . . . ?
Cu2 P12 C41 C42 -177.7(13) . . . . ?
C31 P12 C41 C46 -123.9(13) . . . . ?
C2 P12 C41 C46 132.0(13) . . . . ?
Cu2 P12 C41 C46 7.2(15) . . . . ?
C46 C41 C42 C43 -5(3) . . . . ?
P12 C41 C42 C43 -179.9(15) . . . . ?
C41 C42 C43 C44 0(3) . . . . ?
C42 C43 C44 C45 7(4) . . . . ?
C43 C44 C45 C46 -7(4) . . . . ?
C44 C45 C46 C41 2(3) . . . . ?
C42 C41 C46 C45 4(3) . . . . ?
P12 C41 C46 C45 179.6(15) . . . . ?
C61 P21 C51 C56 -137(2) . . . . ?
C3 P21 C51 C56 -29(2) . . . . ?
Cu1 P21 C51 C56 95(2) . . . . ?
C61 P21 C51 C52 51.1(17) . . . . ?
C3 P21 C51 C52 159.5(15) . . . . ?
Cu1 P21 C51 C52 -76.6(16) . . . . ?
C56 C51 C52 C53 2(3) . . . . ?
P21 C51 C52 C53 175(2) . . . . ?
C51 C52 C53 C54 11(5) . . . . ?
C52 C53 C54 C55 -16(5) . . . . ?
C53 C54 C55 C56 7(4) . . . . ?
C52 C51 C56 C55 -10(4) . . . . ?
P21 C51 C56 C55 178(2) . . . . ?
C54 C55 C56 C51 6(4) . . . . ?
C51 P21 C61 C62 -115.5(17) . . . . ?
C3 P21 C61 C62 140.7(16) . . . . ?
Cu1 P21 C61 C62 13.3(18) . . . . ?
C51 P21 C61 C66 64(2) . . . . ?
C3 P21 C61 C66 -39(2) . . . . ?
Cu1 P21 C61 C66 -166.9(18) . . . . ?
C66 C61 C62 C63 -4(3) . . . . ?
P21 C61 C62 C63 175.5(17) . . . . ?
C61 C62 C63 C64 9(4) . . . . ?
C62 C63 C64 C65 -9(5) . . . . ?
C63 C64 C65 C66 6(6) . . . . ?
C62 C61 C66 C65 1(4) . . . . ?
P21 C61 C66 C65 -179(2) . . . . ?
C64 C65 C66 C61 -2(5) . . . . ?
C81 P22 C71 C76 -141.9(17) . . . . ?
C4 P22 C71 C76 110.8(18) . . . . ?
Cu3 P22 C71 C76 -14.8(19) . . . . ?
C81 P22 C71 C72 47.5(18) . . . . ?
C4 P22 C71 C72 -59.7(18) . . . . ?
Cu3 P22 C71 C72 174.6(15) . . . . ?
C76 C71 C72 C73 6(3) . . . . ?
P22 C71 C72 C73 177(2) . . . . ?
C71 C72 C73 C74 1(5) . . . . ?
C72 C73 C74 C75 -13(6) . . . . ?
C73 C74 C75 C76 17(5) . . . . ?
C74 C75 C76 C71 -9(4) . . . . ?
C72 C71 C76 C75 -2(4) . . . . ?
P22 C71 C76 C75 -173(2) . . . . ?
C71 P22 C81 C82 -85.8(18) . . . . ?
C4 P22 C81 C82 17.9(18) . . . . ?
Cu3 P22 C81 C82 146.7(15) . . . . ?
C71 P22 C81 C86 96.9(17) . . . . ?
C4 P22 C81 C86 -159.4(16) . . . . ?
Cu3 P22 C81 C86 -30.6(17) . . . . ?
C86 C81 C82 C83 -3(3) . . . . ?
P22 C81 C82 C83 180.0(18) . . . . ?
C81 C82 C83 C84 7(4) . . . . ?
C82 C83 C84 C85 -4(4) . . . . ?
C83 C84 C85 C86 -2(4) . . . . ?
C82 C81 C86 C85 -5(3) . . . . ?
P22 C81 C86 C85 173(2) . . . . ?
C84 C85 C86 C81 7(4) . . . . ?
C5 P31 C91 C96 163.1(14) . . . . ?
C101 P31 C91 C96 59.0(15) . . . . ?
Cu2 P31 C91 C96 -69.5(15) . . . . ?
C5 P31 C91 C92 -22.7(15) . . . . ?
C101 P31 C91 C92 -126.8(14) . . . . ?
Cu2 P31 C91 C92 104.7(13) . . . . ?
C96 C91 C92 C93 6(3) . . . . ?
P31 C91 C92 C93 -169.1(14) . . . . ?
C91 C92 C93 C94 -7(3) . . . . ?
C92 C93 C94 C95 4(3) . . . . ?
C93 C94 C95 C96 0(4) . . . . ?
C92 C91 C96 C95 -2(3) . . . . ?
P31 C91 C96 C95 172.9(15) . . . . ?
C94 C95 C96 C91 -1(3) . . . . ?
C5 P31 C101 C106 -61.0(17) . . . . ?
C91 P31 C101 C106 47.4(17) . . . . ?
Cu2 P31 C101 C106 167.6(14) . . . . ?
C5 P31 C101 C102 118.7(13) . . . . ?
C91 P31 C101 C102 -132.9(12) . . . . ?
Cu2 P31 C101 C102 -12.7(14) . . . . ?
C106 C101 C102 C103 1(3) . . . . ?
P31 C101 C102 C103 -178.4(14) . . . . ?
C101 C102 C103 C104 -3(3) . . . . ?
C102 C103 C104 C105 1(4) . . . . ?
C103 C104 C105 C106 3(4) . . . . ?
C102 C101 C106 C105 2(3) . . . . ?
P31 C101 C106 C105 -178.2(15) . . . . ?
C104 C105 C106 C101 -4(4) . . . . ?
C6 P32 C111 C116 -44.2(17) . . . . ?
C121 P32 C111 C116 60.1(16) . . . . ?
Cu3 P32 C111 C116 -177.8(13) . . . . ?
C6 P32 C111 C112 131.0(15) . . . . ?
C121 P32 C111 C112 -124.7(15) . . . . ?
Cu3 P32 C111 C112 -2.6(17) . . . . ?
C116 C111 C112 C113 -3(3) . . . . ?
P32 C111 C112 C113 -178.9(19) . . . . ?
C111 C112 C113 C114 1(4) . . . . ?
C112 C113 C114 C115 1(4) . . . . ?
C113 C114 C115 C116 0(4) . . . . ?
C114 C115 C116 C111 -3(3) . . . . ?
C112 C111 C116 C115 5(3) . . . . ?
P32 C111 C116 C115 180.0(16) . . . . ?
C111 P32 C121 C122 36.3(15) . . . . ?
C6 P32 C121 C122 141.6(14) . . . . ?
Cu3 P32 C121 C122 -94.1(14) . . . . ?
C111 P32 C121 C126 -150.9(14) . . . . ?
C6 P32 C121 C126 -45.5(16) . . . . ?
Cu3 P32 C121 C126 78.8(15) . . . . ?
C126 C121 C122 C123 -1(3) . . . . ?
P32 C121 C122 C123 172.3(13) . . . . ?
C121 C122 C123 C124 2(3) . . . . ?
C122 C123 C124 C125 -2(3) . . . . ?
C123 C124 C125 C126 0(3) . . . . ?
C124 C125 C126 C121 1(3) . . . . ?
C122 C121 C126 C125 -1(3) . . . . ?
P32 C121 C126 C125 -173.5(15) . . . . ?
C136 N131 C132 C133 -5(3) . . . . ?
C136 N131 C132 S1 -179(2) . . . . ?
Cu3 S1 C132 N131 5(2) . . . . ?
Cu3 S1 C132 C133 -168.1(17) . . . . ?
N131 C132 C133 C134 5(3) . . . . ?
S1 C132 C133 C134 179(2) . . . . ?
C132 C133 C134 C135 -15(7) . . . . ?
C133 C134 C135 C136 26(9) . . . . ?
C134 C135 C136 N131 -24(8) . . . . ?
C132 N131 C136 C135 13(5) . . . . ?
